data_7245425
loop_
_publ_author_name
'Bazargan, Maryam'
'Mirzaei, Masoud'
'Hamid, Abdul Samad'
'Kafshdar, Zahra Heydaralizadeh'
'Ziaekhodadadian, Hoda'
'Mague, Joel T.'
'Momenzadeh, Elham'
'Gil, Diego Mauricio'
'Gomila, Rosa Maria'
'Frontera, Antonio'

_publ_section_title
;
 On the importance of \p-stacking interactions in Zn and Cu complexes
 bearing pyridine-2,6-dicarboxylic acid N-oxide and N-donor auxiliary
 ligands
;
_journal_name_full CrystEngComm
_journal_paper_doi 10.1039/D2CE00656A
_journal_year 2022
_chemical_formula_moiety 'C31 H19 Cl2 N5 O5 Zn 2, 2(H2 O)'
_chemical_formula_sum 'C31 H23 Cl2 N5 O7 Zn2'
_chemical_formula_weight 779.18
_space_group_crystal_system orthorhombic
_space_group_IT_number 70
_space_group_name_Hall '-F 2uv 2vw'
_space_group_name_H-M_alt 'F d d d :2'
_atom_sites_solution_hydrogens mixed
_atom_sites_solution_primary direct
_atom_sites_solution_secondary difmap
_audit_creation_method SHELXL-2018/1
_audit_update_record
;
2018-08-10 deposited with the CCDC.	2022-09-02 downloaded from the CCDC.
;
_cell_angle_alpha 90
_cell_angle_beta 90
_cell_angle_gamma 90
_cell_formula_units_Z 16
_cell_length_a 18.8851(18)
_cell_length_b 20.5134(19)
_cell_length_c 31.983(4)
_cell_measurement_reflns_used 9730
_cell_measurement_temperature 100(2)
_cell_measurement_theta_max 29.693
_cell_measurement_theta_min 2.359
_cell_volume 12390(2)
_computing_cell_refinement '<i>SAINT</i> (Bruker, 2016)'
_computing_data_collection '<i>APEX3</i> (Bruker, 2016)'
_computing_data_reduction '<i>SAINT</i> (Bruker, 2016)'
_computing_molecular_graphics '<i>Mercury CSD 2.0</i> (Macrae, <i>et al.</i>, 2008)'
_computing_publication_material '<i>SHELXTL</i> (Bruker, 2016)'
_computing_structure_refinement '<i>SHELXL-2018/1</i> (Sheldrick, 2015<i>b</i>)'
_computing_structure_solution '<i>SHELXT</i> (Sheldrick, 2015<i>a</i>)'
_diffrn_ambient_temperature 100(2)
_diffrn_detector_area_resol_mean 8.3333
_diffrn_measured_fraction_theta_full 1.000
_diffrn_measured_fraction_theta_max 0.989
_diffrn_measurement_device_type 'Bruker Smart APEX CCD'
_diffrn_measurement_method '\w and \f scans'
_diffrn_radiation_monochromator graphite
_diffrn_radiation_type Mo--K\a
_diffrn_radiation_wavelength 0.71073
_diffrn_reflns_av_R_equivalents 0.0404
_diffrn_reflns_av_unetI/netI 0.0181
_diffrn_reflns_Laue_measured_fraction_full 1.000
_diffrn_reflns_Laue_measured_fraction_max 0.989
_diffrn_reflns_limit_h_max 26
_diffrn_reflns_limit_h_min -26
_diffrn_reflns_limit_k_max 28
_diffrn_reflns_limit_k_min -28
_diffrn_reflns_limit_l_max 44
_diffrn_reflns_limit_l_min -44
_diffrn_reflns_number 58623
_diffrn_reflns_point_group_measured_fraction_full 1.000
_diffrn_reflns_point_group_measured_fraction_max 0.989
_diffrn_reflns_theta_full 29.000
_diffrn_reflns_theta_max 29.759
_diffrn_reflns_theta_min 1.598
_diffrn_source 'fine-focus sealed tube'
_exptl_absorpt_coefficient_mu 1.778
_exptl_absorpt_correction_T_max 0.73
_exptl_absorpt_correction_T_min 0.51
_exptl_absorpt_correction_type multi-scan
_exptl_absorpt_process_details '<i>SADABS</i>  (Krause <i>et al.</i>, 2015)'
_exptl_crystal_colour colourless
_exptl_crystal_density_diffrn 1.671
_exptl_crystal_density_method 'not measured'
_exptl_crystal_description 'thick plate'
_exptl_crystal_F_000 6304
_exptl_crystal_size_max 0.441
_exptl_crystal_size_mid 0.386
_exptl_crystal_size_min 0.185
_exptl_transmission_factor_max 0.888
_exptl_transmission_factor_min 0.723
_refine_diff_density_max 0.594
_refine_diff_density_min -0.295
_refine_diff_density_rms 0.086
_refine_ls_extinction_method none
_refine_ls_goodness_of_fit_ref 1.067
_refine_ls_hydrogen_treatment constr
_refine_ls_matrix_type full
_refine_ls_number_parameters 214
_refine_ls_number_reflns 4394
_refine_ls_number_restraints 0
_refine_ls_restrained_S_all 1.067
_refine_ls_R_factor_all 0.0334
_refine_ls_R_factor_gt 0.0285
_refine_ls_shift/su_max 0.003
_refine_ls_shift/su_mean 0.000
_refine_ls_structure_factor_coef Fsqd
_refine_ls_weighting_details 'w=1/[\s^2^(Fo^2^)+(0.0433P)^2^+39.1940P] where P=(Fo^2^+2Fc^2^)/3'
_refine_ls_weighting_scheme calc
_refine_ls_wR_factor_gt 0.0791
_refine_ls_wR_factor_ref 0.0813
_reflns_Friedel_coverage 0.000
_reflns_number_gt 3948
_reflns_number_total 4394
_reflns_threshold_expression 'I > 2\s(I)'
_cod_data_source_file d2ce00656a2.cif
_cod_data_source_block JTM956_0ma_a
_cod_original_sg_symbol_H-M 'F d d d'
_cod_database_code 7245425
_shelx_shelxl_version_number 2018/1
_shelx_space_group_comment
;
The symmetry employed for this shelxl refinement is uniquely defined
by the following loop, which should always be used as a source of
symmetry information in preference to the above space-group names.
They are only intended as comments.
;
_shelx_estimated_absorpt_t_min 0.508
_shelx_estimated_absorpt_t_max 0.734

loop_
_space_group_symop_operation_xyz
'x, y, z'
'-x+3/4, -y+3/4, z'
'-x+3/4, y, -z+3/4'
'x, -y+3/4, -z+3/4'
'x, y+1/2, z+1/2'
'-x+3/4, -y+5/4, z+1/2'
'-x+3/4, y+1/2, -z+5/4'
'x, -y+5/4, -z+5/4'
'x+1/2, y, z+1/2'
'-x+5/4, -y+3/4, z+1/2'
'-x+5/4, y, -z+5/4'
'x+1/2, -y+3/4, -z+5/4'
'x+1/2, y+1/2, z'
'-x+5/4, -y+5/4, z'
'-x+5/4, y+1/2, -z+3/4'
'x+1/2, -y+5/4, -z+3/4'
'-x, -y, -z'
'x-3/4, y-3/4, -z'
'x-3/4, -y, z-3/4'
'-x, y-3/4, z-3/4'
'-x, -y+1/2, -z+1/2'
'x-3/4, y-1/4, -z+1/2'
'x-3/4, -y+1/2, z-1/4'
'-x, y-1/4, z-1/4'
'-x+1/2, -y, -z+1/2'
'x-1/4, y-3/4, -z+1/2'
'x-1/4, -y, z-1/4'
'-x+1/2, y-3/4, z-1/4'
'-x+1/2, -y+1/2, -z'
'x-1/4, y-1/4, -z'
'x-1/4, -y+1/2, z-3/4'
'-x+1/2, y-1/4, z-3/4'

loop_
_atom_site_label
_atom_site_type_symbol
_atom_site_fract_x
_atom_site_fract_y
_atom_site_fract_z
_atom_site_U_iso_or_equiv
_atom_site_adp_type
_atom_site_occupancy
_atom_site_site_symmetry_order
_atom_site_calc_flag
_atom_site_refinement_flags_posn
_atom_site_refinement_flags_adp
_atom_site_refinement_flags_occupancy
_atom_site_disorder_assembly
_atom_site_disorder_group
Zn1 Zn 0.52977(2) 0.66132(2) 0.36379(2) 0.01387(7) Uani 1 1 d . . . . .
Cl1 Cl 0.50169(2) 0.74915(2) 0.40104(2) 0.02344(10) Uani 1 1 d . . . . .
O1 O 0.48856(7) 0.58417(6) 0.39676(4) 0.0208(3) Uani 1 1 d . . . . .
O2 O 0.50666(8) 0.49893(6) 0.43864(4) 0.0245(3) Uani 1 1 d . . . . .
O3 O 0.625000 0.625000 0.38971(4) 0.0136(3) Uani 1 2 d S T P . .
N1 N 0.59495(7) 0.70353(7) 0.31681(4) 0.0135(2) Uani 1 1 d . . . . .
N2 N 0.47853(7) 0.62947(7) 0.30980(4) 0.0143(3) Uani 1 1 d . . . . .
N3 N 0.625000 0.625000 0.43195(5) 0.0128(3) Uani 1 2 d S T P . .
C1 C 0.65106(9) 0.74167(8) 0.32158(5) 0.0162(3) Uani 1 1 d . . . . .
H1 H 0.667218 0.750887 0.349078 0.019 Uiso 1 1 calc R U . . .
C2 C 0.68753(9) 0.76897(8) 0.28756(5) 0.0178(3) Uani 1 1 d . . . . .
H2 H 0.727623 0.796056 0.292043 0.021 Uiso 1 1 calc R U . . .
C3 C 0.66446(9) 0.75598(8) 0.24778(5) 0.0167(3) Uani 1 1 d . . . . .
H3 H 0.688803 0.773735 0.224411 0.020 Uiso 1 1 calc R U . . .
C4 C 0.60452(8) 0.71621(8) 0.24167(5) 0.0136(3) Uani 1 1 d . . . . .
C5 C 0.57604(9) 0.69984(8) 0.20131(5) 0.0173(3) Uani 1 1 d . . . . .
H5 H 0.598069 0.716465 0.176831 0.021 Uiso 1 1 calc R U . . .
C6 C 0.51816(10) 0.66100(8) 0.19765(5) 0.0178(3) Uani 1 1 d . . . . .
H6 H 0.500489 0.650794 0.170624 0.021 Uiso 1 1 calc R U . . .
C7 C 0.48318(9) 0.63509(8) 0.23384(5) 0.0148(3) Uani 1 1 d . . . . .
C8 C 0.42327(9) 0.59436(8) 0.23202(5) 0.0187(3) Uani 1 1 d . . . . .
H8 H 0.403940 0.582010 0.205771 0.022 Uiso 1 1 calc R U . . .
C9 C 0.39291(9) 0.57255(9) 0.26855(6) 0.0204(3) Uani 1 1 d . . . . .
H9 H 0.352392 0.545148 0.267662 0.024 Uiso 1 1 calc R U . . .
C10 C 0.42209(9) 0.59099(8) 0.30708(6) 0.0185(3) Uani 1 1 d . . . . .
H10 H 0.400817 0.575464 0.332084 0.022 Uiso 1 1 calc R U . . .
C11 C 0.50926(8) 0.65093(8) 0.27373(5) 0.0128(3) Uani 1 1 d . . . . .
C12 C 0.57125(8) 0.69126(7) 0.27767(5) 0.0119(3) Uani 1 1 d . . . . .
C13 C 0.51866(9) 0.55509(9) 0.42673(5) 0.0172(3) Uani 1 1 d . . . . .
C14 C 0.57361(9) 0.59159(8) 0.45218(5) 0.0145(3) Uani 1 1 d . . . . .
C15 C 0.57337(10) 0.59127(8) 0.49560(5) 0.0188(3) Uani 1 1 d . . . . .
H15 H 0.537770 0.567896 0.510284 0.023 Uiso 1 1 calc R U . . .
C16 C 0.625000 0.625000 0.51757(7) 0.0213(5) Uani 1 2 d S T P . .
H16 H 0.624998 0.625000 0.547277 0.026 Uiso 1 2 calc R U P . .
O4 O 0.44662(10) 0.44008(9) 0.36668(5) 0.0428(4) Uani 1 1 d . . . . .
H4A H 0.464455 0.459094 0.388588 0.064 Uiso 1 1 d R U . . .
H4B H 0.456215 0.398957 0.370156 0.064 Uiso 0.6 1 d R U P A 1
H4BA H 0.401028 0.443526 0.369920 0.064 Uiso 0.4 1 d R U P B 2

loop_
_atom_site_aniso_label
_atom_site_aniso_U_11
_atom_site_aniso_U_22
_atom_site_aniso_U_33
_atom_site_aniso_U_23
_atom_site_aniso_U_13
_atom_site_aniso_U_12
Zn1 0.01318(10) 0.01748(11) 0.01096(10) 0.00059(6) 0.00119(6) -0.00096(7)
Cl1 0.0311(2) 0.0235(2) 0.01575(18) -0.00303(14) 0.00653(15) 0.00376(17)
O1 0.0172(6) 0.0258(7) 0.0193(6) 0.0059(5) -0.0014(5) -0.0068(5)
O2 0.0341(7) 0.0203(6) 0.0191(6) 0.0028(5) 0.0013(5) -0.0095(5)
O3 0.0131(7) 0.0207(8) 0.0071(6) 0.000 0.000 0.0000(6)
N1 0.0131(6) 0.0158(6) 0.0117(6) 0.0005(5) -0.0001(5) 0.0002(5)
N2 0.0132(6) 0.0155(6) 0.0143(6) -0.0009(5) 0.0024(5) -0.0003(5)
N3 0.0150(8) 0.0140(9) 0.0095(8) 0.000 0.000 0.0007(7)
C1 0.0150(7) 0.0177(8) 0.0158(7) 0.0005(6) -0.0006(6) -0.0015(6)
C2 0.0156(7) 0.0159(7) 0.0219(8) 0.0019(6) 0.0027(6) -0.0017(6)
C3 0.0184(7) 0.0144(7) 0.0173(7) 0.0028(6) 0.0062(6) 0.0010(6)
C4 0.0158(7) 0.0124(7) 0.0126(6) 0.0012(5) 0.0032(5) 0.0045(6)
C5 0.0240(8) 0.0163(7) 0.0116(7) 0.0015(5) 0.0033(6) 0.0061(6)
C6 0.0233(8) 0.0176(8) 0.0124(7) -0.0023(5) -0.0019(6) 0.0053(6)
C7 0.0163(7) 0.0132(7) 0.0149(7) -0.0026(5) -0.0011(5) 0.0046(6)
C8 0.0178(8) 0.0184(8) 0.0199(8) -0.0063(6) -0.0051(6) 0.0036(6)
C9 0.0150(7) 0.0182(8) 0.0279(8) -0.0047(6) -0.0008(6) -0.0023(6)
C10 0.0154(7) 0.0193(8) 0.0209(8) -0.0012(6) 0.0024(6) -0.0019(6)
C11 0.0132(7) 0.0114(7) 0.0137(7) -0.0004(5) 0.0007(5) 0.0031(5)
C12 0.0125(6) 0.0118(7) 0.0115(6) 0.0001(5) 0.0009(5) 0.0031(5)
C13 0.0174(7) 0.0205(8) 0.0136(7) -0.0014(6) 0.0051(6) -0.0047(6)
C14 0.0173(7) 0.0135(7) 0.0128(7) 0.0007(5) 0.0026(5) 0.0000(6)
C15 0.0259(8) 0.0175(8) 0.0131(7) 0.0022(6) 0.0048(6) -0.0002(6)
C16 0.0309(13) 0.0224(12) 0.0106(9) 0.000 0.000 0.0022(10)
O4 0.0566(11) 0.0413(9) 0.0306(8) -0.0076(7) 0.0008(7) -0.0243(8)

loop_
_atom_type_symbol
_atom_type_description
_atom_type_scat_dispersion_real
_atom_type_scat_dispersion_imag
_atom_type_scat_source
C C 0.0033 0.0016 'International Tables Vol C Tables 4.2.6.8 and 6.1.1.4'
H H 0.0000 0.0000 'International Tables Vol C Tables 4.2.6.8 and 6.1.1.4'
N N 0.0061 0.0033 'International Tables Vol C Tables 4.2.6.8 and 6.1.1.4'
O O 0.0106 0.0060 'International Tables Vol C Tables 4.2.6.8 and 6.1.1.4'
Zn Zn 0.2839 1.4301 'International Tables Vol C Tables 4.2.6.8 and 6.1.1.4'
Cl Cl 0.1484 0.1585 'International Tables Vol C Tables 4.2.6.8 and 6.1.1.4'

loop_
_geom_angle_atom_site_label_1
_geom_angle_atom_site_label_2
_geom_angle_atom_site_label_3
_geom_angle
_geom_angle_site_symmetry_1
_geom_angle_site_symmetry_3
_geom_angle_publ_flag
O1 Zn1 N2 90.46(5) . . y
O1 Zn1 O3 81.35(4) . . y
N2 Zn1 O3 127.50(5) . . y
O1 Zn1 N1 153.55(5) . . y
N2 Zn1 N1 79.10(5) . . y
O3 Zn1 N1 85.89(5) . . y
O1 Zn1 Cl1 105.00(4) . . y
N2 Zn1 Cl1 125.94(4) . . y
O3 Zn1 Cl1 106.15(3) . . y
N1 Zn1 Cl1 100.76(4) . . y
C13 O1 Zn1 125.62(11) . . ?
N3 O3 Zn1 113.07(4) . 14 ?
N3 O3 Zn1 113.07(4) . . ?
Zn1 O3 Zn1 133.86(7) 14 . ?
C1 N1 C12 118.72(14) . . ?
C1 N1 Zn1 128.42(11) . . ?
C12 N1 Zn1 112.74(10) . . ?
C10 N2 C11 118.52(14) . . ?
C10 N2 Zn1 127.77(11) . . ?
C11 N2 Zn1 113.70(10) . . ?
O3 N3 C14 118.58(10) . 14 ?
O3 N3 C14 118.57(10) . . ?
C14 N3 C14 122.85(19) 14 . ?
N1 C1 C2 122.56(15) . . ?
N1 C1 H1 118.7 . . ?
C2 C1 H1 118.7 . . ?
C3 C2 C1 119.06(15) . . ?
C3 C2 H2 120.5 . . ?
C1 C2 H2 120.5 . . ?
C2 C3 C4 119.78(15) . . ?
C2 C3 H3 120.1 . . ?
C4 C3 H3 120.1 . . ?
C12 C4 C3 117.10(14) . . ?
C12 C4 C5 118.83(15) . . ?
C3 C4 C5 124.07(15) . . ?
C6 C5 C4 121.04(15) . . ?
C6 C5 H5 119.5 . . ?
C4 C5 H5 119.5 . . ?
C5 C6 C7 121.23(15) . . ?
C5 C6 H6 119.4 . . ?
C7 C6 H6 119.4 . . ?
C11 C7 C8 117.15(15) . . ?
C11 C7 C6 119.03(15) . . ?
C8 C7 C6 123.82(15) . . ?
C9 C8 C7 119.52(15) . . ?
C9 C8 H8 120.2 . . ?
C7 C8 H8 120.2 . . ?
C8 C9 C10 119.66(16) . . ?
C8 C9 H9 120.2 . . ?
C10 C9 H9 120.2 . . ?
N2 C10 C9 122.20(16) . . ?
N2 C10 H10 118.9 . . ?
C9 C10 H10 118.9 . . ?
N2 C11 C7 122.94(15) . . ?
N2 C11 C12 117.22(14) . . ?
C7 C11 C12 119.83(14) . . ?
N1 C12 C4 122.78(14) . . ?
N1 C12 C11 117.20(13) . . ?
C4 C12 C11 120.02(14) . . ?
O2 C13 O1 126.29(16) . . ?
O2 C13 C14 114.88(15) . . ?
O1 C13 C14 118.80(15) . . ?
N3 C14 C15 118.88(16) . . ?
N3 C14 C13 118.96(14) . . ?
C15 C14 C13 122.15(15) . . ?
C16 C15 C14 120.14(16) . . ?
C16 C15 H15 119.9 . . ?
C14 C15 H15 119.9 . . ?
C15 C16 C15 119.1(2) 14 . ?
C15 C16 H16 120.4 14 . ?
C15 C16 H16 120.4 . . ?
H4A O4 H4B 104.5 . . ?
H4A O4 H4BA 104.5 . . ?

loop_
_geom_bond_atom_site_label_1
_geom_bond_atom_site_label_2
_geom_bond_distance
_geom_bond_site_symmetry_2
_geom_bond_publ_flag
Zn1 O1 2.0548(12) . y
Zn1 N2 2.0846(14) . y
Zn1 O3 2.1158(6) . y
Zn1 N1 2.1268(13) . y
Zn1 Cl1 2.2241(5) . y
O1 C13 1.264(2) . ?
O2 C13 1.234(2) . ?
O3 N3 1.351(2) . ?
N1 C1 1.326(2) . ?
N1 C12 1.3530(19) . ?
N2 C10 1.329(2) . ?
N2 C11 1.364(2) . ?
N3 C14 1.3528(18) 14 ?
N3 C14 1.3528(18) . ?
C1 C2 1.404(2) . ?
C1 H1 0.9500 . ?
C2 C3 1.371(2) . ?
C2 H2 0.9500 . ?
C3 C4 1.409(2) . ?
C3 H3 0.9500 . ?
C4 C12 1.408(2) . ?
C4 C5 1.438(2) . ?
C5 C6 1.358(3) . ?
C5 H5 0.9500 . ?
C6 C7 1.435(2) . ?
C6 H6 0.9500 . ?
C7 C11 1.406(2) . ?
C7 C8 1.408(2) . ?
C8 C9 1.376(3) . ?
C8 H8 0.9500 . ?
C9 C10 1.402(2) . ?
C9 H9 0.9500 . ?
C10 H10 0.9500 . ?
C11 C12 1.439(2) . ?
C13 C14 1.517(2) . ?
C14 C15 1.389(2) . ?
C15 C16 1.387(2) . ?
C15 H15 0.9500 . ?
C16 H16 0.9500 . ?
O4 H4A 0.8699 . ?
O4 H4B 0.8700 . ?
O4 H4BA 0.8700 . ?

loop_
_geom_hbond_atom_site_label_D
_geom_hbond_atom_site_label_H
_geom_hbond_atom_site_label_A
_geom_hbond_distance_DH
_geom_hbond_distance_HA
_geom_hbond_distance_DA
_geom_hbond_angle_DHA
_geom_hbond_site_symmetry_A
_geom_hbond_publ_flag
C15 H15 O2 0.95 2.29 3.183(2) 156 17_666 yes
O4 H4A O2 0.87 1.97 2.836(2) 178 . yes
O4 H4B O4 0.87 1.88 2.723(4) 162 4 yes
O4 H4BA O4 0.87 1.89 2.757(4) 171 3 yes

loop_
_geom_torsion_atom_site_label_1
_geom_torsion_atom_site_label_2
_geom_torsion_atom_site_label_3
_geom_torsion_atom_site_label_4
_geom_torsion
_geom_torsion_site_symmetry_1
_geom_torsion_site_symmetry_2
_geom_torsion_site_symmetry_3
_geom_torsion_site_symmetry_4
_geom_torsion_publ_flag
Zn1 O3 N3 C14 57.73(8) 14 . . 14 ?
Zn1 O3 N3 C14 -122.27(8) . . . 14 ?
Zn1 O3 N3 C14 -122.27(8) 14 . . . ?
Zn1 O3 N3 C14 57.73(8) . . . . ?
C12 N1 C1 C2 -1.1(2) . . . . ?
Zn1 N1 C1 C2 -176.81(12) . . . . ?
N1 C1 C2 C3 0.1(3) . . . . ?
C1 C2 C3 C4 0.6(2) . . . . ?
C2 C3 C4 C12 -0.3(2) . . . . ?
C2 C3 C4 C5 179.83(15) . . . . ?
C12 C4 C5 C6 -0.1(2) . . . . ?
C3 C4 C5 C6 179.77(16) . . . . ?
C4 C5 C6 C7 0.2(2) . . . . ?
C5 C6 C7 C11 0.6(2) . . . . ?
C5 C6 C7 C8 -179.67(16) . . . . ?
C11 C7 C8 C9 0.5(2) . . . . ?
C6 C7 C8 C9 -179.22(16) . . . . ?
C7 C8 C9 C10 -0.2(3) . . . . ?
C11 N2 C10 C9 -0.8(2) . . . . ?
Zn1 N2 C10 C9 -179.39(12) . . . . ?
C8 C9 C10 N2 0.3(3) . . . . ?
C10 N2 C11 C7 1.1(2) . . . . ?
Zn1 N2 C11 C7 179.95(12) . . . . ?
C10 N2 C11 C12 -178.58(15) . . . . ?
Zn1 N2 C11 C12 0.23(18) . . . . ?
C8 C7 C11 N2 -1.0(2) . . . . ?
C6 C7 C11 N2 178.74(15) . . . . ?
C8 C7 C11 C12 178.70(14) . . . . ?
C6 C7 C11 C12 -1.5(2) . . . . ?
C1 N1 C12 C4 1.3(2) . . . . ?
Zn1 N1 C12 C4 177.73(12) . . . . ?
C1 N1 C12 C11 -178.57(14) . . . . ?
Zn1 N1 C12 C11 -2.18(17) . . . . ?
C3 C4 C12 N1 -0.6(2) . . . . ?
C5 C4 C12 N1 179.20(14) . . . . ?
C3 C4 C12 C11 179.26(14) . . . . ?
C5 C4 C12 C11 -0.9(2) . . . . ?
N2 C11 C12 N1 1.4(2) . . . . ?
C7 C11 C12 N1 -178.37(14) . . . . ?
N2 C11 C12 C4 -178.55(14) . . . . ?
C7 C11 C12 C4 1.7(2) . . . . ?
Zn1 O1 C13 O2 -156.75(14) . . . . ?
Zn1 O1 C13 C14 25.2(2) . . . . ?
O3 N3 C14 C15 179.87(11) . . . . ?
C14 N3 C14 C15 -0.13(11) 14 . . . ?
O3 N3 C14 C13 0.55(16) . . . . ?
C14 N3 C14 C13 -179.45(16) 14 . . . ?
O2 C13 C14 N3 133.70(15) . . . . ?
O1 C13 C14 N3 -48.0(2) . . . . ?
O2 C13 C14 C15 -45.6(2) . . . . ?
O1 C13 C14 C15 132.66(17) . . . . ?
N3 C14 C15 C16 0.3(2) . . . . ?
C13 C14 C15 C16 179.55(13) . . . . ?
C14 C15 C16 C15 -0.13(11) . . . 14 ?
